data_7159326
loop_
_publ_author_name
'Wang, Yufeng'
'Li, Qiang'
'Song, Xiaopei'
'Wang, Jing'
'Yin, Xiangcong'
'Li, Shuai-Shuai'
'Wang, Liang'

_publ_section_title
;
 Chemoselective and diastereoselective construction of
 4-alkylidene-tetrahydroquinoline <i>via</i> a redox-neutral vinylogous
 cascade [1,7]-hydride transfer/6-<i>endo-trig</i> cyclization strategy.
;
_journal_issue 19
_journal_name_full 'Organic &amp; biomolecular chemistry'
_journal_page_first 4007
_journal_page_last 4012
_journal_paper_doi 10.1039/d3ob00223c
_journal_volume 21
_journal_year 2023
_chemical_formula_sum 'C22 H19 N3'
_chemical_formula_weight 325.40
_space_group_crystal_system monoclinic
_space_group_IT_number 14
_space_group_name_Hall '-P 2yn'
_space_group_name_H-M_alt 'P 1 21/n 1'
_atom_sites_solution_hydrogens geom
_audit_creation_method SHELXL-2018/3
_audit_update_record
;
2021-05-22 deposited with the CCDC.	2023-04-05 downloaded from the CCDC.
;
_cell_angle_alpha 90
_cell_angle_beta 104.392(5)
_cell_angle_gamma 90
_cell_formula_units_Z 4
_cell_length_a 12.6563(6)
_cell_length_b 9.6499(4)
_cell_length_c 14.6371(7)
_cell_measurement_reflns_used 2093
_cell_measurement_temperature 293(2)
_cell_measurement_theta_max 70.6830
_cell_measurement_theta_min 3.6230
_cell_volume 1731.56(14)
_computing_cell_refinement 'CrysAlisPro 1.171.40.53 (Rigaku OD, 2019)'
_computing_data_collection 'CrysAlisPro 1.171.40.53 (Rigaku OD, 2019)'
_computing_data_reduction 'CrysAlisPro 1.171.40.53 (Rigaku OD, 2019)'
_computing_structure_refinement 'SHELXL-2018/3 (Sheldrick, 2018)'
_computing_structure_solution 'SHELXL-2018/3 (Sheldrick, 2018)'
_diffrn_ambient_temperature 293(2)
_diffrn_measured_fraction_theta_full 0.995
_diffrn_measured_fraction_theta_max 0.995
_diffrn_measurement_device_type 'Xcalibur, Eos, Gemini'
_diffrn_radiation_type CuK\a
_diffrn_radiation_wavelength 1.54184
_diffrn_reflns_av_R_equivalents 0.0300
_diffrn_reflns_av_unetI/netI 0.0425
_diffrn_reflns_Laue_measured_fraction_full 0.995
_diffrn_reflns_Laue_measured_fraction_max 0.995
_diffrn_reflns_limit_h_max 11
_diffrn_reflns_limit_h_min -15
_diffrn_reflns_limit_k_max 8
_diffrn_reflns_limit_k_min -11
_diffrn_reflns_limit_l_max 17
_diffrn_reflns_limit_l_min -13
_diffrn_reflns_number 5821
_diffrn_reflns_point_group_measured_fraction_full 0.995
_diffrn_reflns_point_group_measured_fraction_max 0.995
_diffrn_reflns_theta_full 67.219
_diffrn_reflns_theta_max 67.219
_diffrn_reflns_theta_min 4.140
_diffrn_source 'fine-focus sealed X-ray tube'
_exptl_absorpt_coefficient_mu 0.580
_exptl_absorpt_correction_T_max 1.00000
_exptl_absorpt_correction_T_min 0.59801
_exptl_absorpt_correction_type multi-scan
_exptl_absorpt_process_details sadabs
_exptl_crystal_colour white
_exptl_crystal_density_diffrn 1.248
_exptl_crystal_description block
_exptl_crystal_F_000 688
_exptl_crystal_size_max 0.230
_exptl_crystal_size_mid 0.210
_exptl_crystal_size_min 0.180
_refine_diff_density_max 0.169
_refine_diff_density_min -0.209
_refine_diff_density_rms 0.047
_refine_ls_extinction_coef 0.0097(7)
_refine_ls_extinction_expression Fc^*^=kFc[1+0.001xFc^2^\l^3^/sin(2\q)]^-1/4^
_refine_ls_extinction_method 'SHELXL-2018/3 (Sheldrick 2018)'
_refine_ls_goodness_of_fit_ref 1.044
_refine_ls_hydrogen_treatment constr
_refine_ls_matrix_type full
_refine_ls_number_parameters 227
_refine_ls_number_reflns 3076
_refine_ls_number_restraints 0
_refine_ls_restrained_S_all 1.044
_refine_ls_R_factor_all 0.0690
_refine_ls_R_factor_gt 0.0518
_refine_ls_shift/su_max 0.000
_refine_ls_shift/su_mean 0.000
_refine_ls_structure_factor_coef Fsqd
_refine_ls_weighting_details 'w=1/[\s^2^(Fo^2^)+(0.0658P)^2^+0.2027P] where P=(Fo^2^+2Fc^2^)/3'
_refine_ls_weighting_scheme calc
_refine_ls_wR_factor_gt 0.1287
_refine_ls_wR_factor_ref 0.1457
_reflns_Friedel_coverage 0.000
_reflns_number_gt 2309
_reflns_number_total 3076
_reflns_threshold_expression 'I > 2\s(I)'
_cod_data_source_file d3ob00223c2.cif
_cod_data_source_block exp_11675
_cod_depositor_comments 'Adding full bibliography for 7159326.cif.'
_cod_original_cell_volume 1731.55(13)
_cod_original_sg_symbol_H-M 'P 21/n'
_cod_database_code 7159326
_shelx_shelxl_version_number 2018/3
_shelx_space_group_comment
;
The symmetry employed for this shelxl refinement is uniquely defined
by the following loop, which should always be used as a source of
symmetry information in preference to the above space-group names.
They are only intended as comments.
;
_shelx_estimated_absorpt_t_min 0.878
_shelx_estimated_absorpt_t_max 0.903

loop_
_space_group_symop_operation_xyz
'x, y, z'
'-x+1/2, y+1/2, -z+1/2'
'-x, -y, -z'
'x-1/2, -y-1/2, z-1/2'

loop_
_atom_site_label
_atom_site_type_symbol
_atom_site_fract_x
_atom_site_fract_y
_atom_site_fract_z
_atom_site_U_iso_or_equiv
_atom_site_adp_type
_atom_site_occupancy
_atom_site_site_symmetry_order
_atom_site_calc_flag
_atom_site_refinement_flags_posn
_atom_site_refinement_flags_adp
_atom_site_refinement_flags_occupancy
_atom_site_disorder_assembly
_atom_site_disorder_group
N1 N 0.50467(14) 1.08117(16) 0.62613(12) 0.0534(4) Uani 1 1 d . . . . .
N2 N 0.62930(18) 0.5160(2) 0.59236(16) 0.0766(6) Uani 1 1 d . . . . .
N3 N 0.37428(16) 0.5305(2) 0.73362(15) 0.0732(6) Uani 1 1 d . . . . .
C1 C 0.62444(15) 0.88570(19) 0.66880(12) 0.0450(4) Uani 1 1 d . . . . .
C2 C 0.72937(15) 0.8301(2) 0.68172(14) 0.0529(5) Uani 1 1 d . . . . .
H2 H 0.742643 0.740051 0.704232 0.064 Uiso 1 1 calc R U . . .
C3 C 0.81296(17) 0.9052(3) 0.66202(15) 0.0611(6) Uani 1 1 d . . . . .
H3 H 0.882153 0.866654 0.671081 0.073 Uiso 1 1 calc R U . . .
C4 C 0.79264(17) 1.0403(3) 0.62813(14) 0.0620(6) Uani 1 1 d . . . . .
H4 H 0.848623 1.090799 0.613151 0.074 Uiso 1 1 calc R U . . .
C5 C 0.69207(17) 1.1000(2) 0.61650(14) 0.0559(5) Uani 1 1 d . . . . .
H5 H 0.681058 1.190785 0.594937 0.067 Uiso 1 1 calc R U . . .
C6 C 0.60498(16) 1.02517(19) 0.63689(12) 0.0468(5) Uani 1 1 d . . . . .
C7 C 0.47322(19) 1.2212(2) 0.59405(17) 0.0632(6) Uani 1 1 d . . . . .
H7A H 0.490948 1.239901 0.534465 0.076 Uiso 1 1 calc R U . . .
H7B H 0.509618 1.288971 0.640185 0.076 Uiso 1 1 calc R U . . .
C8 C 0.35094(19) 1.2244(2) 0.58285(18) 0.0673(6) Uani 1 1 d . . . . .
H8A H 0.312161 1.203307 0.518454 0.081 Uiso 1 1 calc R U . . .
H8B H 0.327677 1.314511 0.599845 0.081 Uiso 1 1 calc R U . . .
C9 C 0.33120(19) 1.1130(2) 0.65037(17) 0.0657(6) Uani 1 1 d . . . . .
H9A H 0.345368 1.147816 0.714434 0.079 Uiso 1 1 calc R U . . .
H9B H 0.256989 1.078373 0.631509 0.079 Uiso 1 1 calc R U . . .
C10 C 0.41277(16) 1.0013(2) 0.64154(14) 0.0497(5) Uani 1 1 d . . . . .
H10 H 0.381791 0.947862 0.584184 0.060 Uiso 1 1 calc R U . . .
C11 C 0.45183(15) 0.89863(18) 0.72315(13) 0.0459(5) Uani 1 1 d . . . . .
H11 H 0.390298 0.840236 0.728494 0.055 Uiso 1 1 calc R U . . .
C12 C 0.49894(18) 0.9708(2) 0.81837(13) 0.0571(5) Uani 1 1 d . . . . .
H12A H 0.562056 1.024616 0.813574 0.069 Uiso 1 1 calc R U . . .
H12B H 0.444828 1.034976 0.830092 0.069 Uiso 1 1 calc R U . . .
C13 C 0.53240(15) 0.87479(19) 0.90188(13) 0.0460(5) Uani 1 1 d . . . . .
C14 C 0.63595(18) 0.8795(3) 0.96117(17) 0.0681(6) Uani 1 1 d . . . . .
H14 H 0.687764 0.939743 0.948287 0.082 Uiso 1 1 calc R U . . .
C15 C 0.6629(2) 0.7937(4) 1.0406(2) 0.0921(10) Uani 1 1 d . . . . .
H15 H 0.732376 0.798089 1.080923 0.110 Uiso 1 1 calc R U . . .
C16 C 0.5885(3) 0.7041(3) 1.0593(2) 0.0954(10) Uani 1 1 d . . . . .
H16 H 0.606959 0.646979 1.112031 0.115 Uiso 1 1 calc R U . . .
C17 C 0.4883(3) 0.6980(3) 1.0016(2) 0.0894(9) Uani 1 1 d . . . . .
H17 H 0.437641 0.635573 1.014027 0.107 Uiso 1 1 calc R U . . .
C18 C 0.45952(19) 0.7832(2) 0.92412(16) 0.0666(6) Uani 1 1 d . . . . .
H18 H 0.388967 0.778769 0.885796 0.080 Uiso 1 1 calc R U . . .
C19 C 0.53520(15) 0.80970(19) 0.69239(12) 0.0434(4) Uani 1 1 d . . . . .
C20 C 0.52240(15) 0.67010(19) 0.68141(13) 0.0457(5) Uani 1 1 d . . . . .
C21 C 0.58510(17) 0.58588(19) 0.63329(15) 0.0528(5) Uani 1 1 d . . . . .
C22 C 0.43942(17) 0.59502(19) 0.71121(15) 0.0522(5) Uani 1 1 d . . . . .

loop_
_atom_site_aniso_label
_atom_site_aniso_U_11
_atom_site_aniso_U_22
_atom_site_aniso_U_33
_atom_site_aniso_U_23
_atom_site_aniso_U_13
_atom_site_aniso_U_12
N1 0.0685(11) 0.0397(9) 0.0559(10) 0.0090(7) 0.0226(8) -0.0026(8)
N2 0.0957(14) 0.0521(11) 0.0971(16) -0.0015(11) 0.0528(13) 0.0093(10)
N3 0.0859(13) 0.0548(11) 0.0918(15) 0.0041(10) 0.0462(12) -0.0099(10)
C1 0.0557(10) 0.0450(10) 0.0370(10) -0.0012(8) 0.0166(8) -0.0051(8)
C2 0.0559(11) 0.0578(12) 0.0462(11) 0.0009(9) 0.0149(8) -0.0023(10)
C3 0.0538(11) 0.0815(16) 0.0485(12) -0.0012(11) 0.0137(9) -0.0082(11)
C4 0.0651(13) 0.0770(16) 0.0454(12) -0.0015(11) 0.0164(10) -0.0267(12)
C5 0.0732(13) 0.0524(12) 0.0430(11) 0.0016(9) 0.0158(9) -0.0174(10)
C6 0.0632(11) 0.0444(10) 0.0345(10) -0.0010(8) 0.0153(8) -0.0102(9)
C7 0.0891(16) 0.0423(11) 0.0564(13) 0.0087(9) 0.0145(11) -0.0028(11)
C8 0.0854(16) 0.0487(12) 0.0665(15) 0.0046(10) 0.0167(12) 0.0091(11)
C9 0.0743(14) 0.0573(13) 0.0683(15) 0.0096(11) 0.0232(11) 0.0142(11)
C10 0.0615(11) 0.0438(10) 0.0468(11) 0.0020(8) 0.0191(9) -0.0013(9)
C11 0.0590(11) 0.0374(9) 0.0466(11) 0.0013(8) 0.0234(9) -0.0015(8)
C12 0.0848(14) 0.0446(11) 0.0481(12) -0.0021(9) 0.0284(11) -0.0048(10)
C13 0.0563(10) 0.0446(10) 0.0431(10) -0.0059(8) 0.0235(8) -0.0007(8)
C14 0.0621(13) 0.0704(15) 0.0725(16) -0.0195(13) 0.0180(11) -0.0051(11)
C15 0.0922(19) 0.106(2) 0.0625(17) -0.0215(16) -0.0104(14) 0.0332(18)
C16 0.162(3) 0.0722(18) 0.0535(16) 0.0062(14) 0.0290(19) 0.025(2)
C17 0.134(2) 0.0794(18) 0.0642(16) 0.0130(14) 0.0428(17) -0.0182(18)
C18 0.0718(14) 0.0781(16) 0.0548(13) 0.0085(11) 0.0252(11) -0.0143(12)
C19 0.0538(10) 0.0429(10) 0.0342(9) 0.0036(8) 0.0126(8) -0.0004(8)
C20 0.0576(10) 0.0379(10) 0.0448(10) 0.0041(8) 0.0186(8) 0.0015(8)
C21 0.0663(12) 0.0374(10) 0.0599(13) 0.0071(9) 0.0255(10) 0.0013(9)
C22 0.0658(12) 0.0379(10) 0.0570(12) 0.0034(9) 0.0229(10) 0.0036(9)

loop_
_atom_type_symbol
_atom_type_description
_atom_type_scat_dispersion_real
_atom_type_scat_dispersion_imag
_atom_type_scat_source
C C 0.0181 0.0091 'International Tables Vol C Tables 4.2.6.8 and 6.1.1.4'
H H 0.0000 0.0000 'International Tables Vol C Tables 4.2.6.8 and 6.1.1.4'
N N 0.0311 0.0180 'International Tables Vol C Tables 4.2.6.8 and 6.1.1.4'

loop_
_geom_angle_atom_site_label_1
_geom_angle_atom_site_label_2
_geom_angle_atom_site_label_3
_geom_angle
_geom_angle_site_symmetry_1
_geom_angle_site_symmetry_3
_geom_angle_publ_flag
C6 N1 C7 125.66(17) . . ?
C6 N1 C10 122.14(16) . . ?
C7 N1 C10 112.12(16) . . ?
C2 C1 C6 119.10(17) . . ?
C2 C1 C19 122.66(17) . . ?
C6 C1 C19 118.12(17) . . ?
C3 C2 C1 121.7(2) . . ?
C2 C3 C4 119.0(2) . . ?
C5 C4 C3 121.39(19) . . ?
C4 C5 C6 120.6(2) . . ?
N1 C6 C5 122.08(18) . . ?
N1 C6 C1 119.74(16) . . ?
C5 C6 C1 118.17(18) . . ?
N1 C7 C8 104.13(17) . . ?
C7 C8 C9 104.09(18) . . ?
C10 C9 C8 102.77(17) . . ?
N1 C10 C9 102.87(16) . . ?
N1 C10 C11 110.26(16) . . ?
C9 C10 C11 119.02(16) . . ?
C19 C11 C10 104.35(14) . . ?
C19 C11 C12 112.59(16) . . ?
C10 C11 C12 112.96(16) . . ?
C13 C12 C11 115.07(17) . . ?
C18 C13 C14 117.4(2) . . ?
C18 C13 C12 121.16(19) . . ?
C14 C13 C12 121.37(19) . . ?
C13 C14 C15 120.0(2) . . ?
C16 C15 C14 120.5(3) . . ?
C17 C16 C15 119.8(3) . . ?
C16 C17 C18 120.6(3) . . ?
C13 C18 C17 121.7(2) . . ?
C20 C19 C1 123.10(17) . . ?
C20 C19 C11 121.67(16) . . ?
C1 C19 C11 115.07(16) . . ?
C19 C20 C22 122.68(17) . . ?
C19 C20 C21 123.61(17) . . ?
C22 C20 C21 113.57(16) . . ?
N2 C21 C20 176.1(2) . . ?
N3 C22 C20 177.4(2) . . ?

loop_
_geom_bond_atom_site_label_1
_geom_bond_atom_site_label_2
_geom_bond_distance
_geom_bond_site_symmetry_2
_geom_bond_publ_flag
N1 C6 1.353(2) . ?
N1 C7 1.453(2) . ?
N1 C10 1.459(2) . ?
N2 C21 1.137(3) . ?
N3 C22 1.144(2) . ?
C1 C2 1.401(3) . ?
C1 C6 1.426(3) . ?
C1 C19 1.458(2) . ?
C2 C3 1.371(3) . ?
C3 C4 1.396(3) . ?
C4 C5 1.369(3) . ?
C5 C6 1.410(3) . ?
C7 C8 1.515(3) . ?
C8 C9 1.523(3) . ?
C9 C10 1.520(3) . ?
C10 C11 1.536(3) . ?
C11 C19 1.513(2) . ?
C11 C12 1.539(3) . ?
C12 C13 1.508(3) . ?
C13 C18 1.374(3) . ?
C13 C14 1.381(3) . ?
C14 C15 1.399(4) . ?
C15 C16 1.355(4) . ?
C16 C17 1.339(4) . ?
C17 C18 1.374(3) . ?
C19 C20 1.362(3) . ?
C20 C22 1.430(3) . ?
C20 C21 1.437(3) . ?
